data_4320034
loop_
_publ_author_name
'Amanda C. Bean'
'Michael Ruf'
'Thomas E. Albrecht-Schmitt'

_publ_contact_author
;
Prof. Thomas E. Albrecht-Schmitt
179 Chemistry Building
Department of Chemistry
Auburn University, AL
36849
;
_publ_contact_author_email ' albreth@auburn.edu '
_publ_contact_author_fax ' 334 844 6959 '
_publ_contact_author_phone ' 334 844 6948 '
_publ_section_title
;
 Excision of Uranium Oxide Chains and Ribbons in the Novel One-Dimensional
 Uranyl Iodates K2[(UO2)3(IO3)4O2] and Ba[(UO2)2(IO3)2O2](H2O)
;
_journal_name_full 'Inorganic Chemistry'
_journal_page_first 3959
_journal_page_last 3963
_journal_paper_doi 10.1021/ic010342l
_journal_volume 40
_journal_year 2001
_chemical_compound_source 'original synthesis'
_chemical_formula_structural K2[(UO2)3(IO4)4O2]
_chemical_formula_sum 'I4 K2 O20 U3'
_chemical_formula_weight 1619.89
_chemical_name_systematic
;
  ?
;
_space_group_IT_number 2
_symmetry_cell_setting triclinic
_symmetry_space_group_name_Hall '-P 1'
_symmetry_space_group_name_H-M 'P -1'
_atom_sites_solution_hydrogens geom
_atom_sites_solution_primary direct
_atom_sites_solution_secondary difmap
_audit_creation_method SHELXL
_cell_angle_alpha 93.3860(10)
_cell_angle_beta 105.6680(10)
_cell_angle_gamma 91.3390(10)
_cell_formula_units_Z 1
_cell_length_a 7.0372(5)
_cell_length_b 7.7727(5)
_cell_length_c 8.9851(6)
_cell_measurement_reflns_used na
_cell_measurement_temperature 293(2)
_cell_measurement_theta_max 34.76
_cell_measurement_theta_min 2.36
_cell_volume 471.98(6)
_computing_cell_refinement 'SMART, SAINT'
_computing_data_collection SMART
_computing_data_reduction SAINT
_computing_molecular_graphics 'SHELXP-93 (Sheldrick, 1993)'
_computing_publication_material 'SHELXCIF-93 (Sheldrick, 1993)'
_computing_structure_refinement 'SHELXL-93 (Sheldrick, 1993)'
_computing_structure_solution 'SHELXS-86 (Sheldrick, 1990)'
_diffrn_ambient_temperature 293(2)
_diffrn_measurement_device 'Bruker APEX'
_diffrn_measurement_method '0.3 wide w exposures'
_diffrn_radiation_monochromator graphite
_diffrn_radiation_source 'fine-focus sealed tube'
_diffrn_radiation_type MoK\a
_diffrn_radiation_wavelength 0.71073
_diffrn_reflns_av_R_equivalents 0.0648
_diffrn_reflns_av_sigmaI/netI 0.0648
_diffrn_reflns_limit_h_max 11
_diffrn_reflns_limit_h_min -11
_diffrn_reflns_limit_k_max 12
_diffrn_reflns_limit_k_min -12
_diffrn_reflns_limit_l_max 14
_diffrn_reflns_limit_l_min -14
_diffrn_reflns_number 14377
_diffrn_reflns_theta_max 34.76
_diffrn_reflns_theta_min 2.36
_diffrn_standards_decay_% 0
_diffrn_standards_interval_count na
_diffrn_standards_interval_time na
_diffrn_standards_number na
_exptl_absorpt_coefficient_mu 32.749
_exptl_absorpt_correction_T_max 0.4399
_exptl_absorpt_correction_T_min 0.0174
_exptl_absorpt_correction_type 'multiscan (SADABS)'
_exptl_crystal_colour golden
_exptl_crystal_density_diffrn 5.699
_exptl_crystal_density_meas ?
_exptl_crystal_density_method na
_exptl_crystal_description needle
_exptl_crystal_F_000 686
_exptl_crystal_size_max 0.65
_exptl_crystal_size_mid 0.03
_exptl_crystal_size_min 0.03
_refine_diff_density_max 4.042
_refine_diff_density_min -5.749
_refine_diff_density_rms 0.563
_refine_ls_extinction_coef 0.0017(2)
_refine_ls_extinction_expression Fc^*^=kFc[1+0.001xFc^2^\l^3^/sin(2\q)]^-1/4^
_refine_ls_extinction_method SHELXL
_refine_ls_goodness_of_fit_all 1.023
_refine_ls_goodness_of_fit_obs 1.038
_refine_ls_hydrogen_treatment na
_refine_ls_matrix_type full
_refine_ls_number_parameters 134
_refine_ls_number_reflns 3893
_refine_ls_number_restraints 0
_refine_ls_restrained_S_all 1.025
_refine_ls_restrained_S_obs 1.038
_refine_ls_R_factor_all 0.0322
_refine_ls_R_factor_obs 0.0303
_refine_ls_shift/esd_max 0.001
_refine_ls_shift/esd_mean 0.000
_refine_ls_structure_factor_coef Fsqd
_refine_ls_weighting_details 'w=1/[\s^2^(Fo^2^)+(0.0000P)^2^+0.3954P] where P=(Fo^2^+2Fc^2^)/3'
_refine_ls_weighting_scheme calc
_refine_ls_wR_factor_all 0.0752
_refine_ls_wR_factor_obs 0.0738
_reflns_number_observed 3667
_reflns_number_total 3894
_reflns_observed_criterion >2sigma(I)
_cod_data_source_file ic010342l_1.cif
_cod_data_source_block tas
_cod_depositor_comments
;
The following automatic conversions were performed:

'_symmetry_cell_setting' value 'Triclinic' changed to 'triclinic'
according to the built-in table from CIF Core dictionary named
'cif_core.dic' version 2.4.1 from 2010-06-29.

Automatic conversion script
Id: cif_fix_values 1646 2011-03-28 12:23:43Z adriana 

The following automatic conversions were performed:

'_exptl_crystal_density_meas' value 'nm' was changed to '?' - the
value is perceived as not measured.

Automatic conversion script
Id: cif_fix_values 3008 2015-01-20 13:52:24Z robertas 

The following automatic conversions were performed:

'_refine_ls_weighting_scheme' value 'calc
w=1/[\s^2^(Fo^2^)+(0.0000P)^2^+0.3954P] where P=(Fo^2^+2Fc^2^)/3' was
changed to 'calc'. New tag '_refine_ls_weighting_details' was
created. The value of the new tag was set to
'w=1/[\s^2^(Fo^2^)+(0.0000P)^2^+0.3954P] where P=(Fo^2^+2Fc^2^)/3'.

Automatic conversion script
Id: cif_fix_values 3143 2015-03-26 13:38:13Z robertas 
;
_cod_database_code 4320034

loop_
_symmetry_equiv_pos_as_xyz
'x, y, z'
'-x, -y, -z'

loop_
_atom_site_aniso_label
_atom_site_aniso_U_11
_atom_site_aniso_U_22
_atom_site_aniso_U_33
_atom_site_aniso_U_23
_atom_site_aniso_U_13
_atom_site_aniso_U_12
U1 0.00276(8) 0.00654(9) 0.00270(8) 0.00138(5) 0.00027(6) 0.00122(6)
U2 0.00188(10) 0.00911(11) 0.00829(10) -0.00125(8) 0.00006(8) 0.00157(8)
I1 0.00380(12) 0.00889(13) 0.00373(11) 0.00220(9) 0.00019(9) 0.00033(9)
I2 0.00481(12) 0.00790(13) 0.00352(11) 0.00205(9) 0.00037(8) 0.00156(9)
K1 0.0094(4) 0.0128(4) 0.0102(4) -0.0004(3) 0.0016(3) 0.0021(3)
O1 0.0064(13) 0.019(2) 0.0070(13) 0.0063(12) 0.0024(11) -0.0006(12)
O2 0.0034(13) 0.023(2) 0.022(2) 0.0111(15) -0.0027(12) 0.0026(13)
O3 0.018(2) 0.010(2) 0.013(2) 0.0003(13) 0.0017(13) -0.0007(13)
O4 0.0043(13) 0.018(2) 0.0115(14) 0.0052(12) 0.0018(11) -0.0010(12)
O5 0.0099(14) 0.013(2) 0.0122(15) -0.0043(12) 0.0033(12) 0.0004(12)
O6 0.0117(15) 0.018(2) 0.0089(14) 0.0078(12) 0.0037(12) 0.0077(12)
O7 0.0031(12) 0.014(2) 0.0063(12) 0.0045(11) 0.0016(10) 0.0033(11)
O8 0.013(2) 0.011(2) 0.0083(14) 0.0008(12) -0.0009(12) 0.0023(13)
O9 0.0102(15) 0.012(2) 0.0072(13) 0.0008(11) 0.0023(11) -0.0022(12)
O10 0.009(2) 0.014(2) 0.016(2) -0.0011(13) 0.0007(13) -0.0017(13)

loop_
_atom_site_label
_atom_site_type_symbol
_atom_site_fract_x
_atom_site_fract_y
_atom_site_fract_z
_atom_site_U_iso_or_equiv
_atom_site_thermal_displace_type
_atom_site_occupancy
_atom_site_calc_flag
_atom_site_refinement_flags
_atom_site_disorder_group
U1 U 0.44929(2) 0.08259(2) -0.19264(2) 0.00403(6) Uani 1 d . .
U2 U 0.0000 0.0000 0.0000 0.00674(6) Uani 1 d S .
I1 I -0.12565(4) 0.19926(4) -0.37855(3) 0.00556(6) Uani 1 d . .
I2 I 0.29190(4) 0.34426(4) -0.56525(3) 0.00547(7) Uani 1 d . .
K1 K 0.24713(14) -0.39939(13) -0.16200(11) 0.0110(2) Uani 1 d . .
O1 O -0.2285(5) 0.0893(5) -0.2379(4) 0.0105(6) Uani 1 d . .
O2 O 0.1046(5) 0.1013(5) -0.2917(4) 0.0167(7) Uani 1 d . .
O3 O -0.0885(6) 0.4066(5) -0.2781(4) 0.0140(7) Uani 1 d . .
O4 O 0.0436(4) 0.2813(5) -0.5635(4) 0.0112(6) Uani 1 d . .
O5 O 0.3461(5) 0.5278(5) -0.4284(4) 0.0118(6) Uani 1 d . .
O6 O 0.4256(5) 0.1831(5) -0.4440(4) 0.0122(6) Uani 1 d . .
O7 O 0.3079(4) -0.0170(4) -0.0160(3) 0.0076(6) Uani 1 d . .
O8 O 0.4681(6) 0.3023(5) -0.1146(4) 0.0114(7) Uani 1 d . .
O9 O 0.4279(5) -0.1349(5) -0.2768(4) 0.0098(6) Uani 1 d . .
O10 O 0.0500(5) 0.2184(5) 0.0792(4) 0.0134(7) Uani 1 d . .

loop_
_atom_type_symbol
_atom_type_description
_atom_type_scat_dispersion_real
_atom_type_scat_dispersion_imag
_atom_type_scat_source
O O 0.0106 0.0060 'International Tables Vol C Tables 4.2.6.8 and 6.1.1.4'
K K 0.2009 0.2494 'International Tables Vol C Tables 4.2.6.8 and 6.1.1.4'
I I -0.4742 1.8119 'International Tables Vol C Tables 4.2.6.8 and 6.1.1.4'
U U -9.6767 9.6646 'International Tables Vol C Tables 4.2.6.8 and 6.1.1.4'

loop_
_geom_angle_atom_site_label_1
_geom_angle_atom_site_label_2
_geom_angle_atom_site_label_3
_geom_angle
_geom_angle_site_symmetry_1
_geom_angle_site_symmetry_3
_geom_angle_publ_flag
O8 U1 O9 178.18(14) . . ?
O8 U1 O7 94.2(2) . . ?
O9 U1 O7 87.15(14) . . ?
O8 U1 O7 89.37(15) . 2_655 ?
O9 U1 O7 92.23(14) . 2_655 ?
O7 U1 O7 71.76(12) . 2_655 ?
O8 U1 O2 90.3(2) . . ?
O9 U1 O2 88.88(15) . . ?
O7 U1 O2 72.53(11) . . ?
O7 U1 O2 144.17(11) 2_655 . ?
O8 U1 O6 89.46(15) . . ?
O9 U1 O6 88.77(14) . . ?
O7 U1 O6 150.94(11) . . ?
O7 U1 O6 137.18(11) 2_655 . ?
O2 U1 O6 78.64(12) . . ?
O8 U1 O1 94.8(2) . 1_655 ?
O9 U1 O1 85.01(14) . 1_655 ?
O7 U1 O1 137.57(12) . 1_655 ?
O7 U1 O1 66.98(10) 2_655 1_655 ?
O2 U1 O1 148.61(12) . 1_655 ?
O6 U1 O1 70.49(11) . 1_655 ?
O8 U1 U1 92.18(12) . 2_655 ?
O9 U1 U1 89.63(11) . 2_655 ?
O7 U1 U1 35.98(8) . 2_655 ?
O7 U1 U1 35.78(7) 2_655 2_655 ?
O2 U1 U1 108.47(9) . 2_655 ?
O6 U1 U1 172.68(8) . 2_655 ?
O1 U1 U1 102.26(7) 1_655 2_655 ?
O8 U1 U2 93.84(12) . 1_655 ?
O9 U1 U2 87.13(11) . 1_655 ?
O7 U1 U2 100.65(8) . 1_655 ?
O7 U1 U2 29.64(8) 2_655 1_655 ?
O2 U1 U2 172.28(9) . 1_655 ?
O6 U1 U2 107.87(8) . 1_655 ?
O1 U1 U2 37.41(7) 1_655 1_655 ?
U1 U1 U2 64.917(4) 2_655 1_655 ?
O8 U1 K1 37.47(12) . 2_655 ?
O9 U1 K1 144.08(11) . 2_655 ?
O7 U1 K1 83.76(8) . 2_655 ?
O7 U1 K1 51.94(9) 2_655 2_655 ?
O2 U1 K1 120.82(10) . 2_655 ?
O6 U1 K1 114.90(9) . 2_655 ?
O1 U1 K1 78.75(8) 1_655 2_655 ?
U1 U1 K1 63.36(2) 2_655 2_655 ?
U2 U1 K1 60.783(15) 1_655 2_655 ?
O8 U1 K1 145.21(12) . . ?
O9 U1 K1 36.05(11) . . ?
O7 U1 K1 51.16(9) . . ?
O7 U1 K1 82.78(8) 2_655 . ?
O2 U1 K1 77.28(9) . . ?
O6 U1 K1 118.91(9) . . ?
O1 U1 K1 112.72(9) 1_655 . ?
U1 U1 K1 62.367(14) 2_655 . ?
U2 U1 K1 95.670(14) 1_655 . ?
K1 U1 K1 125.732(14) 2_655 . ?
O8 U1 U2 88.30(12) . . ?
O9 U1 U2 92.42(11) . . ?
O7 U1 U2 24.79(8) . . ?
O7 U1 U2 95.74(7) 2_655 . ?
O2 U1 U2 48.45(9) . . ?
O6 U1 U2 127.01(8) . . ?
O1 U1 U2 162.34(7) 1_655 . ?
U1 U1 U2 60.198(5) 2_655 . ?
U2 U1 U2 125.115(6) 1_655 . ?
K1 U1 U2 93.598(15) 2_655 . ?
K1 U1 U2 59.099(14) . . ?
O10 U2 O10 180.0 2 . ?
O10 U2 O7 89.53(15) 2 . ?
O10 U2 O7 90.47(15) . . ?
O10 U2 O7 90.47(15) 2 2 ?
O10 U2 O7 89.53(15) . 2 ?
O7 U2 O7 180.0 . 2 ?
O10 U2 O1 92.0(2) 2 2 ?
O10 U2 O1 88.0(2) . 2 ?
O7 U2 O1 66.92(10) . 2 ?
O7 U2 O1 113.08(10) 2 2 ?
O10 U2 O1 88.0(2) 2 . ?
O10 U2 O1 92.0(2) . . ?
O7 U2 O1 113.08(10) . . ?
O7 U2 O1 66.92(10) 2 . ?
O1 U2 O1 180.0 2 . ?
O10 U2 U1 87.52(12) 2 1_455 ?
O10 U2 U1 92.48(12) . 1_455 ?
O7 U2 U1 149.68(8) . 1_455 ?
O7 U2 U1 30.32(8) 2 1_455 ?
O1 U2 U1 143.33(7) 2 1_455 ?
O1 U2 U1 36.67(7) . 1_455 ?
O10 U2 U1 92.48(12) 2 2_655 ?
O10 U2 U1 87.52(12) . 2_655 ?
O7 U2 U1 30.32(8) . 2_655 ?
O7 U2 U1 149.68(8) 2 2_655 ?
O1 U2 U1 36.67(7) 2 2_655 ?
O1 U2 U1 143.33(7) . 2_655 ?
U1 U2 U1 180.0 1_455 2_655 ?
O10 U2 K1 37.51(12) 2 . ?
O10 U2 K1 142.49(12) . . ?
O7 U2 K1 52.03(9) . . ?
O7 U2 K1 127.97(9) 2 . ?
O1 U2 K1 78.52(9) 2 . ?
O1 U2 K1 101.48(9) . . ?
U1 U2 K1 119.005(14) 1_455 . ?
U1 U2 K1 60.995(14) 2_655 . ?
O10 U2 K1 142.49(12) 2 2 ?
O10 U2 K1 37.51(12) . 2 ?
O7 U2 K1 127.97(9) . 2 ?
O7 U2 K1 52.03(9) 2 2 ?
O1 U2 K1 101.48(9) 2 2 ?
O1 U2 K1 78.52(9) . 2 ?
U1 U2 K1 60.995(14) 1_455 2 ?
U1 U2 K1 119.005(14) 2_655 2 ?
K1 U2 K1 180.0 . 2 ?
O10 U2 U1 94.28(12) 2 . ?
O10 U2 U1 85.72(12) . . ?
O7 U2 U1 25.21(8) . . ?
O7 U2 U1 154.79(8) 2 . ?
O1 U2 U1 91.50(7) 2 . ?
O1 U2 U1 88.50(7) . . ?
U1 U2 U1 125.115(6) 1_455 . ?
U1 U2 U1 54.885(6) 2_655 . ?
K1 U2 U1 60.173(15) . . ?
K1 U2 U1 119.827(15) 2 . ?
O10 U2 U1 85.72(12) 2 2 ?
O10 U2 U1 94.28(12) . 2 ?
O7 U2 U1 154.79(8) . 2 ?
O7 U2 U1 25.21(8) 2 2 ?
O1 U2 U1 88.50(7) 2 2 ?
O1 U2 U1 91.50(7) . 2 ?
U1 U2 U1 54.885(6) 1_455 2 ?
U1 U2 U1 125.115(6) 2_655 2 ?
K1 U2 U1 119.827(15) . 2 ?
K1 U2 U1 60.173(15) 2 2 ?
U1 U2 U1 180.0 . 2 ?
O3 I1 O2 101.5(2) . . ?
O3 I1 O1 96.6(2) . . ?
O2 I1 O1 86.9(2) . . ?
O3 I1 O4 93.5(2) . . ?
O2 I1 O4 83.14(14) . . ?
O1 I1 O4 167.04(15) . . ?
O3 I1 K1 30.62(13) . 1_565 ?
O2 I1 K1 75.30(12) . 1_565 ?
O1 I1 K1 110.56(10) . 1_565 ?
O4 I1 K1 74.91(8) . 1_565 ?
O5 I2 O4 102.0(2) . . ?
O5 I2 O6 99.4(2) . . ?
O4 I2 O6 98.94(15) . . ?
O5 I2 K1 106.67(11) . 2_554 ?
O4 I2 K1 44.24(10) . 2_554 ?
O6 I2 K1 138.05(11) . 2_554 ?
O3 K1 O5 89.06(11) 1_545 1_545 ?
O3 K1 O9 133.23(11) 1_545 . ?
O5 K1 O9 62.70(11) 1_545 . ?
O3 K1 O10 73.88(12) 1_545 2 ?
O5 K1 O10 135.34(12) 1_545 2 ?
O9 K1 O10 99.79(12) . 2 ?
O3 K1 O8 142.15(11) 1_545 2_655 ?
O5 K1 O8 121.61(11) 1_545 2_655 ?
O9 K1 O8 83.59(11) . 2_655 ?
O10 K1 O8 94.05(12) 2 2_655 ?
O3 K1 O8 90.68(12) 1_545 1_545 ?
O5 K1 O8 74.37(11) 1_545 1_545 ?
O9 K1 O8 113.66(11) . 1_545 ?
O10 K1 O8 144.39(10) 2 1_545 ?
O8 K1 O8 78.56(12) 2_655 1_545 ?
O3 K1 O4 62.43(10) 1_545 2_554 ?
O5 K1 O4 67.11(10) 1_545 2_554 ?
O9 K1 O4 72.07(9) . 2_554 ?
O10 K1 O4 68.41(11) 2 2_554 ?
O8 K1 O4 146.31(12) 2_655 2_554 ?
O8 K1 O4 132.31(11) 1_545 2_554 ?
O3 K1 O7 129.75(11) 1_545 . ?
O5 K1 O7 118.61(10) 1_545 . ?
O9 K1 O7 56.13(9) . . ?
O10 K1 O7 56.75(10) 2 . ?
O8 K1 O7 57.49(10) 2_655 . ?
O8 K1 O7 134.90(10) 1_545 . ?
O4 K1 O7 89.24(9) 2_554 . ?
O3 K1 I2 42.09(8) 1_545 2_554 ?
O5 K1 I2 85.12(7) 1_545 2_554 ?
O9 K1 I2 95.91(7) . 2_554 ?
O10 K1 I2 54.50(8) 2 2_554 ?
O8 K1 I2 148.14(9) 2_655 2_554 ?
O8 K1 I2 129.10(8) 1_545 2_554 ?
O4 K1 I2 25.25(6) 2_554 2_554 ?
O7 K1 I2 95.88(6) . 2_554 ?
O3 K1 U2 96.54(9) 1_545 . ?
O5 K1 U2 133.73(9) 1_545 . ?
O9 K1 U2 81.24(8) . . ?
O10 K1 U2 23.05(8) 2 . ?
O8 K1 U2 78.48(8) 2_655 . ?
O8 K1 U2 150.84(8) 1_545 . ?
O4 K1 U2 75.13(7) 2_554 . ?
O7 K1 U2 33.71(5) . . ?
I2 K1 U2 70.01(2) 2_554 . ?
O3 K1 U1 144.94(9) 1_545 2_655 ?
O5 K1 U1 125.82(8) 1_545 2_655 ?
O9 K1 U1 71.20(7) . 2_655 ?
O10 K1 U1 77.46(8) 2 2_655 ?
O8 K1 U1 23.06(8) 2_655 2_655 ?
O8 K1 U1 101.37(8) 1_545 2_655 ?
O4 K1 U1 123.58(8) 2_554 2_655 ?
O7 K1 U1 34.45(6) . 2_655 ?
I2 K1 U1 127.78(3) 2_554 2_655 ?
U2 K1 U1 58.221(15) . 2_655 ?
O3 K1 U1 137.77(9) 1_545 . ?
O5 K1 U1 84.83(8) 1_545 . ?
O9 K1 U1 22.32(7) . . ?
O10 K1 U1 81.57(8) 2 . ?
O8 K1 U1 72.12(8) 2_655 . ?
O8 K1 U1 127.10(8) 1_545 . ?
O4 K1 U1 76.83(7) 2_554 . ?
O7 K1 U1 33.84(5) . . ?
I2 K1 U1 95.71(2) 2_554 . ?
U2 K1 U1 60.73(2) . . ?
U1 K1 U1 54.268(14) 2_655 . ?
I1 O1 U1 132.7(2) . 1_455 ?
I1 O1 U2 118.64(15) . . ?
U1 O1 U2 105.92(11) 1_455 . ?
I1 O2 U1 157.4(2) . . ?
I1 O3 K1 129.7(2) . 1_565 ?
I2 O4 I1 137.9(2) . . ?
I2 O4 K1 110.51(13) . 2_554 ?
I1 O4 K1 109.02(11) . 2_554 ?
I2 O5 K1 132.1(2) . 1_565 ?
I2 O6 U1 137.5(2) . . ?
U2 O7 U1 130.01(14) . . ?
U2 O7 U1 120.03(13) . 2_655 ?
U1 O7 U1 108.24(12) . 2_655 ?
U2 O7 K1 94.27(11) . . ?
U1 O7 K1 95.00(11) . . ?
U1 O7 K1 93.61(11) 2_655 . ?
U1 O8 K1 119.5(2) . 2_655 ?
U1 O8 K1 138.3(2) . 1_565 ?
K1 O8 K1 101.44(12) 2_655 1_565 ?
U1 O9 K1 121.6(2) . . ?
U2 O10 K1 119.4(2) . 2 ?

loop_
_geom_bond_atom_site_label_1
_geom_bond_atom_site_label_2
_geom_bond_distance
_geom_bond_site_symmetry_2
_geom_bond_publ_flag
U1 O8 1.796(4) . ?
U1 O9 1.796(4) . ?
U1 O7 2.251(3) . ?
U1 O7 2.262(3) 2_655 ?
U1 O2 2.359(3) . ?
U1 O6 2.398(3) . ?
U1 O1 2.409(3) 1_655 ?
U1 U1 3.6572(4) 2_655 ?
U1 U2 3.8796(3) 1_655 ?
U1 K1 3.9914(10) 2_655 ?
U1 K1 4.0272(11) . ?
U1 U2 4.0493(3) . ?
U2 O10 1.791(4) 2 ?
U2 O10 1.791(4) . ?
U2 O7 2.217(3) . ?
U2 O7 2.217(3) 2 ?
U2 O1 2.451(3) 2 ?
U2 O1 2.451(3) . ?
U2 U1 3.8796(3) 1_455 ?
U2 U1 3.8796(3) 2_655 ?
U2 K1 3.9832(10) . ?
U2 K1 3.9832(10) 2 ?
U2 U1 4.0493(3) 2 ?
I1 O3 1.778(4) . ?
I1 O2 1.805(3) . ?
I1 O1 1.856(3) . ?
I1 O4 2.397(3) . ?
I1 K1 4.0673(10) 1_565 ?
I2 O5 1.791(3) . ?
I2 O4 1.808(3) . ?
I2 O6 1.818(3) . ?
I2 K1 3.9695(10) 2_554 ?
K1 O3 2.694(4) 1_545 ?
K1 O5 2.701(3) 1_545 ?
K1 O9 2.783(4) . ?
K1 O10 2.785(4) 2 ?
K1 O8 2.789(4) 2_655 ?
K1 O8 2.811(4) 1_545 ?
K1 O4 2.957(3) 2_554 ?
K1 O7 3.149(4) . ?
K1 I2 3.9695(10) 2_554 ?
K1 U1 3.9914(10) 2_655 ?
O1 U1 2.409(3) 1_455 ?
O3 K1 2.694(4) 1_565 ?
O4 K1 2.957(3) 2_554 ?
O5 K1 2.701(3) 1_565 ?
O7 U1 2.262(3) 2_655 ?
O8 K1 2.789(4) 2_655 ?
O8 K1 2.811(4) 1_565 ?
O10 K1 2.785(4) 2 ?
